data_1530389
loop_
_publ_author_name
'Wang, Chen'
'Zhang, Haojie'
'Lang, Bo'
'Ren, Anni'
'Lu, Ping'
'Wang, Yanguang'

_publ_section_title
;
 Rh-Catalyzed Reactions of 3-Diazoindolin-2-imines: Synthesis of
 Pyridoindoles and Tetrahydrofuropyrroloindoles.
;
_journal_issue 18
_journal_name_full 'Organic letters'
_journal_page_first 4412
_journal_page_last 4415
_journal_paper_doi 10.1021/acs.orglett.5b01943
_journal_volume 17
_journal_year 2015
_chemical_formula_moiety 'C17 H16 N2 O'
_chemical_formula_sum 'C17 H16 N2 O'
_chemical_formula_weight 264.32
_chemical_name_systematic
;
 ? 
;
_space_group_crystal_system monoclinic
_space_group_IT_number 14
_space_group_name_Hall '-P 2yn'
_space_group_name_H-M_alt 'P 1 21/n 1'
_symmetry_space_group_name_Hall '-P 2yn'
_symmetry_space_group_name_H-M 'P 1 21/n 1'
_atom_sites_solution_hydrogens geom
_atom_sites_solution_primary direct
_atom_sites_solution_secondary difmap
_audit_creation_date 2015-05-22
_audit_creation_method
;
Olex2 1.2
(compiled 2014.03.20 svn.r2914 for OlexSys, GUI svn.r4816)
;
_cell_angle_alpha 90.00
_cell_angle_beta 101.198(11)
_cell_angle_gamma 90.00
_cell_formula_units_Z 4
_cell_length_a 7.6543(9)
_cell_length_b 11.1582(12)
_cell_length_c 16.8881(16)
_cell_measurement_reflns_used 1617
_cell_measurement_temperature 293(2)
_cell_measurement_theta_max 29.5351
_cell_measurement_theta_min 3.2637
_cell_volume 1414.9(3)
_computing_cell_refinement
;
CrysAlisPro, Agilent Technologies,
Version 1.171.35.11 (release 16-05-2011 CrysAlis171 .NET)
(compiled May 16 2011,17:55:39)
;
_computing_data_collection
;
CrysAlisPro, Agilent Technologies,
Version 1.171.35.11 (release 16-05-2011 CrysAlis171 .NET)
(compiled May 16 2011,17:55:39)
;
_computing_data_reduction
;
CrysAlisPro, Agilent Technologies,
Version 1.171.35.11 (release 16-05-2011 CrysAlis171 .NET)
(compiled May 16 2011,17:55:39)
;
_computing_molecular_graphics 'Olex2 (Dolomanov et al., 2009)'
_computing_publication_material 'Olex2 (Dolomanov et al., 2009)'
_computing_structure_refinement 'ShelXL (Sheldrick, 2008)'
_computing_structure_solution 'ShelXS (Sheldrick, 2008)'
_diffrn_ambient_temperature 293.15
_diffrn_detector_area_resol_mean 10.3592
_diffrn_measured_fraction_theta_full 0.997
_diffrn_measured_fraction_theta_max 0.997
_diffrn_measurement_device_type 'Xcalibur, Atlas, Gemini ultra'
_diffrn_measurement_method '\w scans'
_diffrn_orient_matrix_UB_11 -0.0089463000
_diffrn_orient_matrix_UB_12 0.0076144000
_diffrn_orient_matrix_UB_13 0.0407025000
_diffrn_orient_matrix_UB_21 -0.0790968000
_diffrn_orient_matrix_UB_22 0.0336199000
_diffrn_orient_matrix_UB_23 -0.0131224000
_diffrn_orient_matrix_UB_31 -0.0509551000
_diffrn_orient_matrix_UB_32 -0.0533808000
_diffrn_orient_matrix_UB_33 -0.0024407000
_diffrn_radiation_monochromator graphite
_diffrn_radiation_type MoK\a
_diffrn_radiation_wavelength 0.71073
_diffrn_reflns_av_R_equivalents 0.0286
_diffrn_reflns_av_unetI/netI 0.0372
_diffrn_reflns_limit_h_max 9
_diffrn_reflns_limit_h_min -7
_diffrn_reflns_limit_k_max 11
_diffrn_reflns_limit_k_min -13
_diffrn_reflns_limit_l_max 19
_diffrn_reflns_limit_l_min -20
_diffrn_reflns_number 5319
_diffrn_reflns_theta_full 25.34
_diffrn_reflns_theta_max 25.34
_diffrn_reflns_theta_min 3.27
_diffrn_source 'Enhance (Mo) X-ray Source'
_exptl_absorpt_coefficient_mu 0.078
_exptl_absorpt_correction_T_max 1.00000
_exptl_absorpt_correction_T_min 0.93147
_exptl_absorpt_correction_type multi-scan
_exptl_absorpt_process_details
;
CrysAlisPro, Agilent Technologies,
Version 1.171.35.11 (release 16-05-2011 CrysAlis171 .NET)
(compiled May 16 2011,17:55:39)
Empirical absorption correction using spherical harmonics,
 implemented in SCALE3 ABSPACK scaling algorithm.
;
_exptl_crystal_colour yellow
_exptl_crystal_colour_primary yellow
_exptl_crystal_density_diffrn 1.241
_exptl_crystal_density_method 'not measured'
_exptl_crystal_description block
_exptl_crystal_F_000 560
_exptl_crystal_size_max 0.41
_exptl_crystal_size_mid 0.38
_exptl_crystal_size_min 0.32
_refine_diff_density_max 0.157
_refine_diff_density_min -0.138
_refine_diff_density_rms 0.034
_refine_ls_extinction_coef 0.012(2)
_refine_ls_extinction_expression Fc^*^=kFc[1+0.001xFc^2^\l^3^/sin(2\q)]^-1/4^
_refine_ls_extinction_method SHELXL
_refine_ls_goodness_of_fit_ref 1.032
_refine_ls_hydrogen_treatment constr
_refine_ls_matrix_type full
_refine_ls_number_parameters 184
_refine_ls_number_reflns 2585
_refine_ls_number_restraints 0
_refine_ls_restrained_S_all 1.032
_refine_ls_R_factor_all 0.0671
_refine_ls_R_factor_gt 0.0467
_refine_ls_shift/su_max 0.001
_refine_ls_shift/su_mean 0.000
_refine_ls_structure_factor_coef Fsqd
_refine_ls_weighting_details 'calc w=1/[\s^2^(Fo^2^)+(0.0579P)^2^+0.2080P] where P=(Fo^2^+2Fc^2^)/3'
_refine_ls_weighting_scheme calc
_refine_ls_wR_factor_gt 0.1126
_refine_ls_wR_factor_ref 0.1297
_reflns_number_gt 1923
_reflns_number_total 2585
_reflns_threshold_expression >2sigma(I)
_cod_data_source_file ol5b01943_si_002.cif
_cod_data_source_block 150522_cc_1520
_cod_depositor_comments 'Adding full bibliography for 1530388--1530389.cif.'
_cod_database_code 1530389
_chemical_oxdiff_formula 'c10 h10 n2 o8'
_reflns_odcompleteness_completeness 99.44
_reflns_odcompleteness_iscentric 1
_reflns_odcompleteness_theta 26.32
_olex2_refinement_description
;
1. Fixed Uiso
 At 1.2 times of:
  All C(H) groups, All C(H,H) groups
 At 1.5 times of:
  All C(H,H,H) groups
2.a Secondary CH2 refined with riding coordinates:
 C12(H12A,H12B)
2.b Aromatic/amide H refined with riding coordinates:
 C1(H1), C2(H2), C3(H3), C4(H4), C10(H10), C13(H13)
2.c X=CH2 refined with riding coordinates:
 C14(H14A,H14B)
2.d Idealised Me refined as rotating group:
 C16(H16A,H16B,H16C), C17(H17A,H17B,H17C)
;

loop_
_space_group_symop_id
_space_group_symop_operation_xyz
1 'x, y, z'
2 '-x+1/2, y+1/2, -z+1/2'
3 '-x, -y, -z'
4 'x-1/2, -y-1/2, z-1/2'

loop_
_atom_site_label
_atom_site_type_symbol
_atom_site_fract_x
_atom_site_fract_y
_atom_site_fract_z
_atom_site_U_iso_or_equiv
_atom_site_adp_type
_atom_site_occupancy
_atom_site_calc_flag
_atom_site_refinement_flags_posn
O1 O 0.0813(2) 0.71807(13) -0.09949(8) 0.0735(5) Uani 1 d .
N1 N 0.45450(19) 0.34588(12) 0.11311(8) 0.0469(4) Uani 1 d .
N2 N 0.28692(19) 0.47359(12) 0.01293(8) 0.0446(4) Uani 1 d .
C1 C 0.5592(3) 0.50081(18) 0.30294(11) 0.0555(5) Uani 1 d .
H1 H 0.5396 0.5766 0.3224 0.067 Uiso 1 calc R
C2 C 0.6528(3) 0.4156(2) 0.35303(12) 0.0688(6) Uani 1 d .
H2 H 0.6966 0.4344 0.4069 0.083 Uiso 1 calc R
C3 C 0.6830(3) 0.3028(2) 0.32488(13) 0.0705(6) Uani 1 d .
H3 H 0.7462 0.2472 0.3603 0.085 Uiso 1 calc R
C4 C 0.6219(3) 0.27044(17) 0.24573(11) 0.0581(5) Uani 1 d .
H4 H 0.6436 0.1945 0.2271 0.070 Uiso 1 calc R
C5 C 0.5271(2) 0.35519(15) 0.19491(10) 0.0456(4) Uani 1 d .
C6 C 0.4942(2) 0.47062(15) 0.22224(10) 0.0443(4) Uani 1 d .
C7 C 0.3957(2) 0.53410(15) 0.15343(9) 0.0407(4) Uani 1 d .
C8 C 0.3730(2) 0.45306(14) 0.08786(10) 0.0413(4) Uani 1 d .
C9 C 0.2201(2) 0.58503(15) 0.00092(10) 0.0438(4) Uani 1 d .
C10 C 0.2348(2) 0.67095(15) 0.06113(10) 0.0463(4) Uani 1 d .
H10 H 0.1848 0.7462 0.0485 0.056 Uiso 1 calc R
C11 C 0.3220(2) 0.64801(15) 0.13976(10) 0.0441(4) Uani 1 d .
C12 C 0.4505(3) 0.23912(15) 0.06403(11) 0.0520(5) Uani 1 d .
H12A H 0.5666 0.2011 0.0758 0.062 Uiso 1 calc R
H12B H 0.4269 0.2620 0.0075 0.062 Uiso 1 calc R
C13 C 0.3145(3) 0.15195(17) 0.07780(12) 0.0607(5) Uani 1 d .
H13 H 0.1989 0.1800 0.0746 0.073 Uiso 1 calc R
C14 C 0.3436(4) 0.0399(2) 0.09393(17) 0.0974(9) Uani 1 d .
H14A H 0.4575 0.0086 0.0976 0.117 Uiso 1 calc R
H14B H 0.2508 -0.0095 0.1019 0.117 Uiso 1 calc R
C15 C 0.1253(2) 0.61524(17) -0.08298(11) 0.0508(5) Uani 1 d .
C16 C 0.0915(3) 0.51807(18) -0.14419(11) 0.0603(5) Uani 1 d .
H16A H 0.2029 0.4863 -0.1527 0.090 Uiso 1 calc GR
H16B H 0.0258 0.5497 -0.1941 0.090 Uiso 1 calc GR
H16C H 0.0238 0.4554 -0.1254 0.090 Uiso 1 calc GR
C17 C 0.3328(3) 0.73831(17) 0.20541(12) 0.0621(6) Uani 1 d .
H17A H 0.2865 0.7044 0.2494 0.093 Uiso 1 calc GR
H17B H 0.2640 0.8076 0.1852 0.093 Uiso 1 calc GR
H17C H 0.4548 0.7612 0.2240 0.093 Uiso 1 calc GR

loop_
_atom_site_aniso_label
_atom_site_aniso_U_11
_atom_site_aniso_U_22
_atom_site_aniso_U_33
_atom_site_aniso_U_23
_atom_site_aniso_U_13
_atom_site_aniso_U_12
O1 0.0945(11) 0.0624(9) 0.0590(9) 0.0152(7) 0.0036(8) 0.0213(8)
N1 0.0578(9) 0.0390(8) 0.0419(8) 0.0030(6) 0.0047(7) 0.0034(7)
N2 0.0497(9) 0.0427(8) 0.0410(8) 0.0045(6) 0.0077(7) -0.0010(7)
C1 0.0606(12) 0.0608(12) 0.0434(10) -0.0020(9) 0.0055(9) -0.0079(9)
C2 0.0746(14) 0.0792(16) 0.0451(11) 0.0048(11) -0.0073(10) -0.0092(12)
C3 0.0730(14) 0.0711(15) 0.0587(12) 0.0181(11) -0.0087(10) 0.0002(11)
C4 0.0605(12) 0.0536(11) 0.0568(12) 0.0108(9) 0.0025(9) 0.0035(9)
C5 0.0462(10) 0.0469(10) 0.0430(9) 0.0058(8) 0.0065(8) -0.0039(8)
C6 0.0435(10) 0.0473(10) 0.0417(9) 0.0036(8) 0.0075(7) -0.0050(8)
C7 0.0406(9) 0.0420(9) 0.0404(9) 0.0032(7) 0.0100(7) -0.0048(7)
C8 0.0445(10) 0.0389(9) 0.0407(9) 0.0054(7) 0.0087(7) -0.0011(7)
C9 0.0452(10) 0.0422(10) 0.0447(9) 0.0062(8) 0.0102(8) -0.0017(8)
C10 0.0499(10) 0.0403(10) 0.0501(10) 0.0060(8) 0.0131(8) 0.0019(8)
C11 0.0451(10) 0.0423(10) 0.0468(10) 0.0004(8) 0.0133(8) -0.0031(8)
C12 0.0648(12) 0.0432(10) 0.0486(10) -0.0011(8) 0.0127(9) 0.0044(9)
C13 0.0634(13) 0.0524(12) 0.0672(13) -0.0066(10) 0.0146(10) -0.0029(10)
C14 0.113(2) 0.0583(15) 0.126(2) 0.0129(15) 0.0366(18) -0.0068(14)
C15 0.0505(11) 0.0531(12) 0.0487(10) 0.0104(9) 0.0089(8) 0.0025(9)
C16 0.0677(13) 0.0632(13) 0.0466(11) 0.0052(9) 0.0025(9) -0.0097(10)
C17 0.0756(14) 0.0534(12) 0.0579(12) -0.0076(9) 0.0144(10) 0.0055(10)

loop_
_atom_type_symbol
_atom_type_description
_atom_type_scat_dispersion_real
_atom_type_scat_dispersion_imag
_atom_type_scat_source
C C 0.0033 0.0016 'International Tables Vol C Tables 4.2.6.8 and 6.1.1.4'
H H 0.0000 0.0000 'International Tables Vol C Tables 4.2.6.8 and 6.1.1.4'
N N 0.0061 0.0033 'International Tables Vol C Tables 4.2.6.8 and 6.1.1.4'
O O 0.0106 0.0060 'International Tables Vol C Tables 4.2.6.8 and 6.1.1.4'

loop_
_geom_angle_atom_site_label_1
_geom_angle_atom_site_label_2
_geom_angle_atom_site_label_3
_geom_angle
C5 N1 C12 126.20(14)
C8 N1 C5 108.21(13)
C8 N1 C12 125.38(15)
C8 N2 C9 114.01(14)
C2 C1 H1 120.8
C2 C1 C6 118.44(19)
C6 C1 H1 120.8
C1 C2 H2 119.3
C1 C2 C3 121.31(19)
C3 C2 H2 119.3
C2 C3 H3 119.1
C4 C3 C2 121.73(19)
C4 C3 H3 119.1
C3 C4 H4 121.3
C3 C4 C5 117.48(19)
C5 C4 H4 121.3
N1 C5 C6 109.39(14)
C4 C5 N1 128.75(17)
C4 C5 C6 121.85(16)
C1 C6 C5 119.20(16)
C1 C6 C7 134.29(17)
C5 C6 C7 106.51(14)
C8 C7 C6 106.39(14)
C11 C7 C6 135.56(16)
C11 C7 C8 118.04(15)
N1 C8 C7 109.48(14)
N2 C8 N1 123.76(15)
N2 C8 C7 126.76(15)
N2 C9 C10 123.69(16)
N2 C9 C15 116.77(15)
C10 C9 C15 119.55(15)
C9 C10 H10 119.0
C9 C10 C11 121.95(16)
C11 C10 H10 119.0
C7 C11 C17 122.18(16)
C10 C11 C7 115.53(15)
C10 C11 C17 122.28(16)
N1 C12 H12A 109.0
N1 C12 H12B 109.0
N1 C12 C13 112.90(15)
H12A C12 H12B 107.8
C13 C12 H12A 109.0
C13 C12 H12B 109.0
C12 C13 H13 117.5
C14 C13 C12 125.0(2)
C14 C13 H13 117.5
C13 C14 H14A 120.0
C13 C14 H14B 120.0
H14A C14 H14B 120.0
O1 C15 C9 119.45(17)
O1 C15 C16 121.82(17)
C16 C15 C9 118.71(16)
C15 C16 H16A 109.5
C15 C16 H16B 109.5
C15 C16 H16C 109.5
H16A C16 H16B 109.5
H16A C16 H16C 109.5
H16B C16 H16C 109.5
C11 C17 H17A 109.5
C11 C17 H17B 109.5
C11 C17 H17C 109.5
H17A C17 H17B 109.5
H17A C17 H17C 109.5
H17B C17 H17C 109.5

loop_
_geom_bond_atom_site_label_1
_geom_bond_atom_site_label_2
_geom_bond_distance
O1 C15 1.213(2)
N1 C5 1.389(2)
N1 C8 1.378(2)
N1 C12 1.448(2)
N2 C8 1.328(2)
N2 C9 1.345(2)
C1 H1 0.9300
C1 C2 1.378(3)
C1 C6 1.398(2)
C2 H2 0.9300
C2 C3 1.380(3)
C3 H3 0.9300
C3 C4 1.376(3)
C4 H4 0.9300
C4 C5 1.384(2)
C5 C6 1.407(2)
C6 C7 1.443(2)
C7 C8 1.414(2)
C7 C11 1.391(2)
C9 C10 1.386(2)
C9 C15 1.499(2)
C10 H10 0.9300
C10 C11 1.389(2)
C11 C17 1.489(2)
C12 H12A 0.9700
C12 H12B 0.9700
C12 C13 1.476(3)
C13 H13 0.9300
C13 C14 1.289(3)
C14 H14A 0.9300
C14 H14B 0.9300
C15 C16 1.486(3)
C16 H16A 0.9600
C16 H16B 0.9600
C16 H16C 0.9600
C17 H17A 0.9600
C17 H17B 0.9600
C17 H17C 0.9600

loop_
_geom_torsion_atom_site_label_1
_geom_torsion_atom_site_label_2
_geom_torsion_atom_site_label_3
_geom_torsion_atom_site_label_4
_geom_torsion
N1 C5 C6 C1 -178.69(15)
N1 C5 C6 C7 0.34(18)
N1 C12 C13 C14 -128.5(2)
N2 C9 C10 C11 0.3(3)
N2 C9 C15 O1 -171.24(16)
N2 C9 C15 C16 7.5(2)
C1 C2 C3 C4 0.3(3)
C1 C6 C7 C8 179.18(18)
C1 C6 C7 C11 -2.1(3)
C2 C1 C6 C5 -0.3(3)
C2 C1 C6 C7 -179.00(18)
C2 C3 C4 C5 -0.5(3)
C3 C4 C5 N1 178.83(17)
C3 C4 C5 C6 0.3(3)
C4 C5 C6 C1 0.1(3)
C4 C5 C6 C7 179.11(16)
C5 N1 C8 N2 -178.57(15)
C5 N1 C8 C7 1.19(18)
C5 N1 C12 C13 76.1(2)
C5 C6 C7 C8 0.37(18)
C5 C6 C7 C11 179.10(17)
C6 C1 C2 C3 0.1(3)
C6 C7 C8 N1 -0.96(18)
C6 C7 C8 N2 178.79(15)
C6 C7 C11 C10 -179.67(17)
C6 C7 C11 C17 -0.9(3)
C8 N1 C5 C4 -179.60(18)
C8 N1 C5 C6 -0.95(18)
C8 N1 C12 C13 -98.0(2)
C8 N2 C9 C10 -1.5(2)
C8 N2 C9 C15 178.45(14)
C8 C7 C11 C10 -1.1(2)
C8 C7 C11 C17 177.74(15)
C9 N2 C8 N1 -178.82(14)
C9 N2 C8 C7 1.5(2)
C9 C10 C11 C7 1.0(2)
C9 C10 C11 C17 -177.77(16)
C10 C9 C15 O1 8.7(3)
C10 C9 C15 C16 -172.59(16)
C11 C7 C8 N1 -179.95(13)
C11 C7 C8 N2 -0.2(3)
C12 N1 C5 C4 5.5(3)
C12 N1 C5 C6 -175.88(15)
C12 N1 C8 N2 -3.6(3)
C12 N1 C8 C7 176.18(15)
C15 C9 C10 C11 -179.64(15)
